data_7053217
loop_
_publ_author_name
'Massue, Julien'
'Retailleau, Pascal'
'Ulrich, Gilles'
'Ziessel, Raymond'

_publ_section_title
;
 Synthesis of luminescent BPh2-coordinated
 2-(2&#x2032;-hydroxyphenyl)benzoxazole (HBO)
;
_journal_issue 4
_journal_name_full 'New Journal of Chemistry'
_journal_page_first 1224
_journal_paper_doi 10.1039/c3nj41052h
_journal_volume 37
_journal_year 2013
_chemical_formula_moiety 'C41 H39 B N2 O2'
_chemical_formula_sum 'C41 H39 B N2 O2'
_chemical_formula_weight 602.55
_chemical_name_systematic
;
2-((4-(dibutylamino)phenyl)ethynyl)-6,6-diphenyl-6H-benzo[e]benzo[4,5]
oxazolo[3,2-c][1,3,2]oxazaborinin-7-ium-6-uide
;
_space_group_IT_number 61
_symmetry_cell_setting orthorhombic
_symmetry_Int_Tables_number 61
_symmetry_space_group_name_Hall '-P 2ac 2ab'
_symmetry_space_group_name_H-M 'P b c a'
_atom_sites_solution_hydrogens difmap
_atom_sites_solution_primary direct
_atom_sites_solution_secondary difmap
_audit_creation_method SHELXL-97
_cell_angle_alpha 90.00
_cell_angle_beta 90.00
_cell_angle_gamma 90.00
_cell_formula_units_Z 8
_cell_length_a 18.9987(3)
_cell_length_b 14.3343(3)
_cell_length_c 25.2809(17)
_cell_measurement_reflns_used 9949
_cell_measurement_temperature 193(2)
_cell_measurement_theta_max 68.3
_cell_measurement_theta_min 2.3
_cell_volume 6884.8(5)
_computing_cell_refinement 'CrystalClear-SM Expert 2.0 r4 (Rigaku, 2009)'
_computing_data_collection 'CrystalClear-SM Expert 2.0 r4 (Rigaku, 2009)'
_computing_data_reduction 'CrystalClear-SM Expert 2.0 r4 (Rigaku, 2009)'
_computing_molecular_graphics 'PLATON (Spek, 2003)'
_computing_publication_material 'SHELXL97 (Sheldrick, 2008)'
_computing_structure_refinement 'SHELXL97 (Sheldrick, 2008); CRYSTALBUILDER (Welter, 2006)'
_computing_structure_solution 'SHELXS97 (Sheldrick, 2008)'
_diffrn_ambient_temperature 193(2)
_diffrn_detector_type 'RAPID II large area curved imaging plate detector '
_diffrn_measured_fraction_theta_full 0.993
_diffrn_measured_fraction_theta_max 0.993
_diffrn_measurement_details
;
scan:
Number of images: 33
Slice: 20.0000 - 188.0000
Image width: 5.0000
Exp time: 360.0000
Rotation axis: Omega
Omega: 0.0000
Chi: 54.0000
Phi: 270.0000
XTD: 127.4000
2theta: 0.0000
scan:
Number of images: 15
Slice: 46.0000 - 123.0000
Image width: 5.0000
Exp time: 360.0000
Rotation axis: Omega
Omega: 0.0000
Chi: 54.0000
Phi: 90.0000
XTD: 127.4000
2theta: 0.0000
;
_diffrn_measurement_device_type 'Rigaku rapid II RAXIS conversion'
_diffrn_measurement_method 'profile data from \w-scans'
_diffrn_orient_matrix_type FS_PROCESS
_diffrn_orient_matrix_UB_11 -0.014915
_diffrn_orient_matrix_UB_12 -0.029159
_diffrn_orient_matrix_UB_13 -0.031827
_diffrn_orient_matrix_UB_21 0.030494
_diffrn_orient_matrix_UB_22 -0.041626
_diffrn_orient_matrix_UB_23 0.016944
_diffrn_orient_matrix_UB_31 -0.060947
_diffrn_orient_matrix_UB_32 -0.013692
_diffrn_orient_matrix_UB_33 0.016266
_diffrn_radiation_monochromator graphite
_diffrn_radiation_source 'fine-focus sealed tube'
_diffrn_radiation_type CuK\a
_diffrn_radiation_wavelength 1.54187
_diffrn_reflns_av_R_equivalents 0.0274
_diffrn_reflns_av_sigmaI/netI 0.0318
_diffrn_reflns_limit_h_max 22
_diffrn_reflns_limit_h_min -22
_diffrn_reflns_limit_k_max 17
_diffrn_reflns_limit_k_min -8
_diffrn_reflns_limit_l_max 29
_diffrn_reflns_limit_l_min -22
_diffrn_reflns_number 20818
_diffrn_reflns_theta_full 68.25
_diffrn_reflns_theta_max 68.25
_diffrn_reflns_theta_min 3.50
_exptl_absorpt_coefficient_mu 0.547
_exptl_absorpt_correction_T_max 0.936
_exptl_absorpt_correction_T_min 0.719
_exptl_absorpt_correction_type multi-scan
_exptl_absorpt_process_details
;
Higashi, T. (1995). Program for Absorption Correction.
Rigaku Corporation, Tokyo, Japan.
;
_exptl_crystal_colour yellow
_exptl_crystal_density_diffrn 1.163
_exptl_crystal_density_method 'not measured'
_exptl_crystal_description 'triangular plate'
_exptl_crystal_F_000 2560
_exptl_crystal_size_max 0.58
_exptl_crystal_size_mid 0.26
_exptl_crystal_size_min 0.12
_refine_diff_density_max 0.401
_refine_diff_density_min -0.279
_refine_diff_density_rms 0.051
_refine_ls_extinction_coef 0.00039(8)
_refine_ls_extinction_expression Fc^*^=kFc[1+0.001xFc^2^\l^3^/sin(2\q)]^-1/4^
_refine_ls_extinction_method SHELXL
_refine_ls_goodness_of_fit_ref 1.165
_refine_ls_hydrogen_treatment constr
_refine_ls_matrix_type full
_refine_ls_number_parameters 437
_refine_ls_number_reflns 6262
_refine_ls_number_restraints 87
_refine_ls_restrained_S_all 1.197
_refine_ls_R_factor_all 0.0980
_refine_ls_R_factor_gt 0.0612
_refine_ls_shift/su_max 0.000
_refine_ls_shift/su_mean 0.000
_refine_ls_structure_factor_coef Fsqd
_refine_ls_weighting_details 'calc w=1/[\s^2^(Fo^2^)+(0.0905P)^2^+2.9148P] where P=(Fo^2^+2Fc^2^)/3'
_refine_ls_weighting_scheme calc
_refine_ls_wR_factor_gt 0.1641
_refine_ls_wR_factor_ref 0.2191
_reflns_number_gt 3965
_reflns_number_total 6262
_reflns_threshold_expression >2sigma(I)
_cod_data_source_file c3nj41052h.txt
_cod_data_source_block jm173
_cod_database_code 7053217

loop_
_symmetry_equiv_pos_as_xyz
'x, y, z'
'x+1/2, -y+1/2, -z'
'-x, y+1/2, -z+1/2'
'-x+1/2, -y, z+1/2'
'-x, -y, -z'
'-x-1/2, y-1/2, z'
'x, -y-1/2, z-1/2'
'x-1/2, y, -z-1/2'

loop_
_atom_site_label
_atom_site_type_symbol
_atom_site_fract_x
_atom_site_fract_y
_atom_site_fract_z
_atom_site_U_iso_or_equiv
_atom_site_adp_type
_atom_site_occupancy
_atom_site_symmetry_multiplicity
_atom_site_calc_flag
_atom_site_refinement_flags
_atom_site_disorder_assembly
_atom_site_disorder_group
O1 O 0.30420(9) 0.97185(12) 0.47305(8) 0.0559(5) Uani 1 1 d . . .
O2 O 0.09117(9) 0.95699(11) 0.47966(8) 0.0534(5) Uani 1 1 d . . .
N1 N 0.20454(11) 0.90701(14) 0.44401(9) 0.0494(5) Uani 1 1 d . . .
N2 N 0.31479(19) 1.6781(2) 0.68981(15) 0.1027(11) Uani 1 1 d DU . .
C1 C 0.23300(13) 0.97717(17) 0.47009(11) 0.0486(6) Uani 1 1 d . . .
C2 C 0.32176(14) 0.88990(18) 0.44667(12) 0.0549(7) Uani 1 1 d . . .
C3 C 0.38723(15) 0.8515(2) 0.43981(13) 0.0644(8) Uani 1 1 d . . .
H3 H 0.4286 0.8806 0.4530 0.077 Uiso 1 1 calc R . .
C4 C 0.38939(17) 0.7683(2) 0.41259(14) 0.0684(9) Uani 1 1 d . . .
H4 H 0.4335 0.7389 0.4069 0.082 Uiso 1 1 calc R . .
C5 C 0.32902(17) 0.7265(2) 0.39334(13) 0.0649(8) Uani 1 1 d . . .
H5 H 0.3331 0.6695 0.3744 0.078 Uiso 1 1 calc R . .
C6 C 0.26272(16) 0.76482(19) 0.40075(12) 0.0596(7) Uani 1 1 d . . .
H6 H 0.2213 0.7355 0.3878 0.072 Uiso 1 1 calc R . .
C7 C 0.26059(14) 0.84856(18) 0.42818(11) 0.0536(7) Uani 1 1 d . . .
C8 C 0.12056(13) 1.03658(17) 0.49654(11) 0.0485(6) Uani 1 1 d . . .
C9 C 0.07913(14) 1.10493(18) 0.51996(11) 0.0532(7) Uani 1 1 d . . .
H9 H 0.0296 1.0967 0.5221 0.064 Uiso 1 1 calc R . .
C10 C 0.10964(15) 1.18446(18) 0.53997(12) 0.0560(7) Uani 1 1 d . . .
H10 H 0.0805 1.2308 0.5556 0.067 Uiso 1 1 calc R . .
C11 C 0.18262(14) 1.19903(18) 0.53793(11) 0.0530(7) Uani 1 1 d . . .
C12 C 0.22452(14) 1.13158(17) 0.51458(11) 0.0507(6) Uani 1 1 d . . .
H12 H 0.2741 1.1400 0.5129 0.061 Uiso 1 1 calc R . .
C13 C 0.19400(13) 1.05101(17) 0.49344(11) 0.0476(6) Uani 1 1 d . . .
C14 C 0.09240(14) 0.80073(18) 0.43557(13) 0.0576(7) Uani 1 1 d . . .
C15 C 0.09617(16) 0.7496(2) 0.48239(15) 0.0717(9) Uani 1 1 d . . .
H15 H 0.1163 0.7777 0.5129 0.086 Uiso 1 1 calc R . .
C16 C 0.07094(19) 0.6576(2) 0.4855(2) 0.0900(12) Uani 1 1 d . . .
H16 H 0.0742 0.6240 0.5178 0.108 Uiso 1 1 calc R . .
C17 C 0.0418(2) 0.6167(2) 0.4419(2) 0.0994(14) Uani 1 1 d . . .
H17 H 0.0247 0.5545 0.4439 0.119 Uiso 1 1 calc R . .
C18 C 0.0371(2) 0.6649(3) 0.3954(2) 0.0964(13) Uani 1 1 d . . .
H18 H 0.0168 0.6361 0.3652 0.116 Uiso 1 1 calc R . .
C19 C 0.06191(17) 0.7567(2) 0.39215(16) 0.0768(9) Uani 1 1 d . . .
H19 H 0.0579 0.7895 0.3597 0.092 Uiso 1 1 calc R . .
C20 C 0.10566(15) 0.96275(18) 0.37970(12) 0.0573(7) Uani 1 1 d . . .
C21 C 0.14871(19) 0.9619(2) 0.33574(13) 0.0730(9) Uani 1 1 d . . .
H21 H 0.1910 0.9266 0.3370 0.088 Uiso 1 1 calc R . .
C22 C 0.1327(2) 1.0108(3) 0.28950(14) 0.0843(10) Uani 1 1 d . . .
H22 H 0.1632 1.0074 0.2598 0.101 Uiso 1 1 calc R . .
C23 C 0.0728(2) 1.0635(2) 0.28714(17) 0.0891(12) Uani 1 1 d . . .
H23 H 0.0620 1.0977 0.2560 0.107 Uiso 1 1 calc R . .
C24 C 0.0284(2) 1.0669(2) 0.32990(17) 0.0844(11) Uani 1 1 d . . .
H24 H -0.0134 1.1033 0.3284 0.101 Uiso 1 1 calc R . .
C25 C 0.04445(17) 1.0176(2) 0.37505(14) 0.0694(9) Uani 1 1 d . . .
H25 H 0.0130 1.0207 0.4042 0.083 Uiso 1 1 calc R . .
C26 C 0.21146(15) 1.2823(2) 0.56026(12) 0.0578(7) Uani 1 1 d . . .
C27 C 0.23188(16) 1.3528(2) 0.58098(12) 0.0602(7) Uani 1 1 d . . .
C28 C 0.25319(16) 1.43581(19) 0.60809(11) 0.0593(7) Uani 1 1 d . . .
C29 C 0.20342(18) 1.4988(2) 0.62687(14) 0.0728(9) Uani 1 1 d . A .
H29 H 0.1549 1.4870 0.6209 0.087 Uiso 1 1 calc R . .
C30 C 0.22321(19) 1.5779(2) 0.65396(15) 0.0807(10) Uani 1 1 d . . .
H30 H 0.1879 1.6197 0.6660 0.097 Uiso 1 1 calc R A .
C31 C 0.29417(19) 1.5983(2) 0.66418(14) 0.0737(9) Uani 1 1 d . A .
C32 C 0.34358(17) 1.5342(2) 0.64540(12) 0.0665(8) Uani 1 1 d . . .
H32 H 0.3922 1.5451 0.6516 0.080 Uiso 1 1 calc R A .
C33 C 0.32344(16) 1.4558(2) 0.61821(12) 0.0616(7) Uani 1 1 d . A .
H33 H 0.3586 1.4139 0.6059 0.074 Uiso 1 1 calc R . .
C34 C 0.3876(2) 1.6958(3) 0.7022(2) 0.1112(15) Uani 1 1 d . A .
H34A H 0.3943 1.7637 0.7075 0.133 Uiso 1 1 calc R . .
H34B H 0.4171 1.6765 0.6719 0.133 Uiso 1 1 calc R . .
C35 C 0.4122(3) 1.6439(4) 0.7521(2) 0.1303(18) Uani 1 1 d . . .
H35A H 0.3828 1.6637 0.7824 0.156 Uiso 1 1 calc R A .
H35B H 0.4048 1.5761 0.7469 0.156 Uiso 1 1 calc R . .
C36 C 0.4872(3) 1.6606(4) 0.7651(3) 0.162(3) Uani 1 1 d . A .
H36A H 0.4945 1.7282 0.7709 0.194 Uiso 1 1 calc R . .
H36B H 0.5166 1.6416 0.7347 0.194 Uiso 1 1 calc R . .
C37 C 0.5117(3) 1.6077(6) 0.8143(3) 0.189(3) Uani 1 1 d . . .
H37A H 0.5574 1.6321 0.8257 0.283 Uiso 1 1 calc R A .
H37B H 0.5162 1.5412 0.8059 0.283 Uiso 1 1 calc R . .
H37C H 0.4772 1.6159 0.8427 0.283 Uiso 1 1 calc R . .
C38 C 0.2639(3) 1.7545(3) 0.7005(2) 0.0887(18) Uani 0.743(8) 1 d PDU A 1
H38A H 0.2283 1.7575 0.6720 0.106 Uiso 0.743(8) 1 calc PR A 1
H38B H 0.2887 1.8151 0.7021 0.106 Uiso 0.743(8) 1 calc PR A 1
C39 C 0.2291(4) 1.7346(6) 0.7522(3) 0.136(3) Uani 0.743(8) 1 d PDU A 1
H39A H 0.2634 1.7438 0.7813 0.163 Uiso 0.743(8) 1 calc PR A 1
H39B H 0.2134 1.6688 0.7530 0.163 Uiso 0.743(8) 1 calc PR A 1
C38B C 0.2682(12) 1.7041(12) 0.7361(7) 0.130(6) Uani 0.257(8) 1 d PDU A 2
H38C H 0.2969 1.7029 0.7687 0.156 Uiso 0.257(8) 1 calc PR A 2
H38D H 0.2312 1.6559 0.7398 0.156 Uiso 0.257(8) 1 calc PR A 2
C39B C 0.2324(11) 1.7999(15) 0.7320(12) 0.164(7) Uani 0.257(8) 1 d PDU A 2
H39C H 0.2640 1.8479 0.7470 0.197 Uiso 0.257(8) 1 calc PR A 2
H39D H 0.2246 1.8151 0.6943 0.197 Uiso 0.257(8) 1 calc PR A 2
C40 C 0.1618(4) 1.8028(6) 0.7612(3) 0.204(3) Uani 1 1 d DU . .
H40A H 0.1363 1.8107 0.7273 0.245 Uiso 0.743(8) 1 calc PR A 1
H40B H 0.1291 1.7739 0.7869 0.245 Uiso 0.743(8) 1 calc PR A 1
H40C H 0.1202 1.8046 0.7377 0.245 Uiso 0.257(8) 1 calc PR A 2
H40D H 0.1566 1.7548 0.7890 0.245 Uiso 0.257(8) 1 calc PR A 2
C41 C 0.1833(4) 1.8916(5) 0.7803(4) 0.213(4) Uani 1 1 d DU A .
H41A H 0.2130 1.8835 0.8116 0.319 Uiso 1 1 calc R . .
H41B H 0.1417 1.9285 0.7897 0.319 Uiso 1 1 calc R . .
H41C H 0.2100 1.9242 0.7527 0.319 Uiso 1 1 calc R . .
B1 B 0.12076(16) 0.9066(2) 0.43346(14) 0.0543(8) Uani 1 1 d . . .

loop_
_atom_site_aniso_label
_atom_site_aniso_U_11
_atom_site_aniso_U_22
_atom_site_aniso_U_33
_atom_site_aniso_U_23
_atom_site_aniso_U_13
_atom_site_aniso_U_12
O1 0.0426(10) 0.0509(10) 0.0741(13) -0.0012(9) 0.0034(9) 0.0005(8)
O2 0.0454(10) 0.0452(9) 0.0695(13) -0.0075(8) 0.0024(8) -0.0039(8)
N1 0.0490(12) 0.0431(11) 0.0562(13) -0.0014(10) 0.0042(10) 0.0016(9)
N2 0.112(3) 0.0700(18) 0.126(3) -0.0422(19) -0.012(2) -0.0052(18)
C1 0.0436(14) 0.0462(13) 0.0561(16) 0.0030(12) 0.0000(11) -0.0017(11)
C2 0.0499(15) 0.0486(14) 0.0661(18) 0.0011(13) 0.0079(13) 0.0030(12)
C3 0.0491(16) 0.0574(17) 0.087(2) 0.0020(16) 0.0095(15) 0.0041(13)
C4 0.0588(18) 0.0629(18) 0.084(2) 0.0108(16) 0.0171(16) 0.0122(15)
C5 0.074(2) 0.0543(16) 0.0662(19) 0.0008(14) 0.0136(16) 0.0142(15)
C6 0.0643(17) 0.0503(15) 0.0643(18) -0.0004(13) 0.0049(14) 0.0057(13)
C7 0.0554(16) 0.0476(14) 0.0577(17) 0.0034(12) 0.0057(13) 0.0055(12)
C8 0.0469(14) 0.0436(13) 0.0551(16) 0.0004(12) -0.0017(12) -0.0039(11)
C9 0.0474(14) 0.0506(14) 0.0615(17) -0.0018(13) 0.0030(12) 0.0019(12)
C10 0.0527(15) 0.0480(14) 0.0674(19) -0.0059(13) 0.0054(13) 0.0015(12)
C11 0.0577(16) 0.0465(14) 0.0547(16) -0.0033(12) -0.0008(13) -0.0027(12)
C12 0.0491(14) 0.0481(14) 0.0550(16) 0.0023(12) -0.0018(12) -0.0027(11)
C13 0.0445(14) 0.0434(13) 0.0551(16) 0.0018(11) 0.0005(11) -0.0015(10)
C14 0.0453(15) 0.0473(15) 0.080(2) -0.0050(14) 0.0039(13) 0.0016(11)
C15 0.0596(18) 0.0560(16) 0.100(3) 0.0127(17) 0.0005(17) -0.0012(14)
C16 0.067(2) 0.062(2) 0.141(4) 0.024(2) 0.007(2) 0.0017(17)
C17 0.074(2) 0.0486(18) 0.176(5) -0.002(3) 0.012(3) -0.0038(17)
C18 0.086(3) 0.060(2) 0.143(4) -0.033(2) 0.009(3) -0.0136(19)
C19 0.074(2) 0.0562(17) 0.100(3) -0.0184(17) 0.0012(19) -0.0097(16)
C20 0.0607(17) 0.0453(14) 0.0660(19) -0.0041(13) -0.0053(14) -0.0081(12)
C21 0.089(2) 0.0628(18) 0.067(2) -0.0056(16) -0.0003(18) 0.0010(16)
C22 0.113(3) 0.077(2) 0.063(2) 0.0000(18) -0.003(2) -0.011(2)
C23 0.116(3) 0.068(2) 0.083(3) 0.0173(19) -0.028(2) -0.016(2)
C24 0.081(2) 0.069(2) 0.103(3) 0.022(2) -0.026(2) -0.0064(18)
C25 0.0635(18) 0.0621(17) 0.083(2) 0.0139(16) -0.0122(16) -0.0048(15)
C26 0.0610(17) 0.0532(15) 0.0591(18) -0.0025(14) 0.0014(13) -0.0050(13)
C27 0.0696(19) 0.0541(16) 0.0570(17) -0.0002(13) 0.0013(14) -0.0055(14)
C28 0.0701(18) 0.0504(14) 0.0575(17) -0.0048(13) 0.0018(14) -0.0063(14)
C29 0.070(2) 0.0658(18) 0.083(2) -0.0135(17) 0.0069(17) -0.0072(16)
C30 0.078(2) 0.067(2) 0.097(3) -0.0235(19) 0.0112(19) 0.0027(17)
C31 0.087(2) 0.0566(17) 0.078(2) -0.0151(16) 0.0000(18) -0.0082(16)
C32 0.074(2) 0.0605(17) 0.0650(19) -0.0071(15) -0.0015(16) -0.0104(15)
C33 0.0642(18) 0.0565(16) 0.0639(19) -0.0062(14) 0.0016(14) -0.0022(14)
C34 0.112(3) 0.077(2) 0.144(4) -0.038(3) -0.023(3) -0.022(2)
C35 0.113(4) 0.159(5) 0.118(4) -0.056(4) -0.017(3) 0.002(3)
C36 0.120(4) 0.141(5) 0.224(7) -0.071(5) -0.032(5) 0.031(4)
C37 0.126(5) 0.305(9) 0.134(5) -0.083(6) -0.020(4) 0.084(5)
C38 0.134(5) 0.065(3) 0.066(3) 0.003(2) -0.003(3) 0.001(3)
C39 0.161(7) 0.165(7) 0.081(4) 0.010(5) 0.027(4) 0.013(5)
C38B 0.179(14) 0.084(9) 0.127(13) -0.010(10) 0.027(10) -0.041(8)
C39B 0.173(14) 0.138(12) 0.181(15) 0.080(10) 0.076(12) 0.012(11)
C40 0.230(8) 0.245(8) 0.137(5) -0.013(6) 0.083(5) 0.033(6)
C41 0.189(7) 0.173(6) 0.276(10) 0.074(6) 0.029(7) 0.030(6)
B1 0.0469(16) 0.0505(16) 0.065(2) -0.0066(15) 0.0027(14) -0.0008(13)

loop_
_atom_type_symbol
_atom_type_description
_atom_type_scat_dispersion_real
_atom_type_scat_dispersion_imag
_atom_type_scat_source
C C 0.0181 0.0091 'International Tables Vol C Tables 4.2.6.8 and 6.1.1.4'
H H 0.0000 0.0000 'International Tables Vol C Tables 4.2.6.8 and 6.1.1.4'
B B 0.0090 0.0039 'International Tables Vol C Tables 4.2.6.8 and 6.1.1.4'
N N 0.0311 0.0180 'International Tables Vol C Tables 4.2.6.8 and 6.1.1.4'
O O 0.0492 0.0322 'International Tables Vol C Tables 4.2.6.8 and 6.1.1.4'

loop_
_geom_angle_atom_site_label_1
_geom_angle_atom_site_label_2
_geom_angle_atom_site_label_3
_geom_angle
C1 O1 C2 105.1(2)
C8 O2 B1 120.5(2)
C1 N1 C7 106.6(2)
C1 N1 B1 119.3(2)
C7 N1 B1 134.0(2)
C31 N2 C34 121.6(3)
C31 N2 C38 121.0(4)
C34 N2 C38 117.1(3)
C31 N2 C38B 113.8(8)
C34 N2 C38B 110.5(10)
C38 N2 C38B 45.3(8)
N1 C1 O1 113.2(2)
N1 C1 C13 124.2(2)
O1 C1 C13 122.6(2)
C3 C2 C7 123.1(3)
C3 C2 O1 128.1(3)
C7 C2 O1 108.8(2)
C2 C3 C4 115.9(3)
C2 C3 H3 122.0
C4 C3 H3 122.0
C3 C4 C5 121.8(3)
C3 C4 H4 119.1
C5 C4 H4 119.1
C4 C5 C6 122.3(3)
C4 C5 H5 118.9
C6 C5 H5 118.9
C7 C6 C5 115.9(3)
C7 C6 H6 122.0
C5 C6 H6 122.0
C2 C7 C6 121.0(3)
C2 C7 N1 106.4(2)
C6 C7 N1 132.6(3)
O2 C8 C9 120.0(2)
O2 C8 C13 121.2(2)
C9 C8 C13 118.7(2)
C10 C9 C8 120.2(2)
C10 C9 H9 119.9
C8 C9 H9 119.9
C9 C10 C11 121.7(2)
C9 C10 H10 119.1
C11 C10 H10 119.1
C12 C11 C10 118.7(2)
C12 C11 C26 122.1(3)
C10 C11 C26 119.2(2)
C11 C12 C13 120.1(2)
C11 C12 H12 120.0
C13 C12 H12 120.0
C12 C13 C8 120.6(2)
C12 C13 C1 123.9(2)
C8 C13 C1 115.4(2)
C19 C14 C15 116.9(3)
C19 C14 B1 122.7(3)
C15 C14 B1 120.4(3)
C14 C15 C16 121.6(4)
C14 C15 H15 119.2
C16 C15 H15 119.2
C17 C16 C15 119.7(4)
C17 C16 H16 120.1
C15 C16 H16 120.1
C16 C17 C18 120.2(3)
C16 C17 H17 119.9
C18 C17 H17 119.9
C17 C18 C19 120.2(4)
C17 C18 H18 119.9
C19 C18 H18 119.9
C14 C19 C18 121.3(4)
C14 C19 H19 119.3
C18 C19 H19 119.3
C21 C20 C25 115.3(3)
C21 C20 B1 124.9(3)
C25 C20 B1 119.9(3)
C20 C21 C22 122.7(3)
C20 C21 H21 118.7
C22 C21 H21 118.7
C23 C22 C21 119.7(4)
C23 C22 H22 120.1
C21 C22 H22 120.1
C22 C23 C24 119.8(4)
C22 C23 H23 120.1
C24 C23 H23 120.1
C23 C24 C25 119.9(4)
C23 C24 H24 120.1
C25 C24 H24 120.1
C24 C25 C20 122.6(3)
C24 C25 H25 118.7
C20 C25 H25 118.7
C27 C26 C11 175.8(3)
C26 C27 C28 176.6(3)
C33 C28 C29 117.2(3)
C33 C28 C27 122.1(3)
C29 C28 C27 120.7(3)
C30 C29 C28 121.2(3)
C30 C29 H29 119.4
C28 C29 H29 119.4
C29 C30 C31 121.7(3)
C29 C30 H30 119.1
C31 C30 H30 119.1
N2 C31 C32 121.2(3)
N2 C31 C30 122.3(3)
C32 C31 C30 116.5(3)
C33 C32 C31 121.5(3)
C33 C32 H32 119.3
C31 C32 H32 119.3
C32 C33 C28 122.0(3)
C32 C33 H33 119.0
C28 C33 H33 119.0
N2 C34 C35 112.7(4)
N2 C34 H34A 109.1
C35 C34 H34A 109.1
N2 C34 H34B 109.1
C35 C34 H34B 109.1
H34A C34 H34B 107.8
C36 C35 C34 113.4(5)
C36 C35 H35A 108.9
C34 C35 H35A 108.9
C36 C35 H35B 108.9
C34 C35 H35B 108.9
H35A C35 H35B 107.7
C35 C36 C37 113.2(6)
C35 C36 H36A 108.9
C37 C36 H36A 108.9
C35 C36 H36B 108.9
C37 C36 H36B 108.9
H36A C36 H36B 107.7
C36 C37 H37A 109.5
C36 C37 H37B 109.5
H37A C37 H37B 109.5
C36 C37 H37C 109.5
H37A C37 H37C 109.5
H37B C37 H37C 109.5
N2 C38 C39 107.9(5)
N2 C38 H38A 110.1
C39 C38 H38A 110.1
N2 C38 H38B 110.1
C39 C38 H38B 110.1
H38A C38 H38B 108.4
C38 C39 C40 110.8(6)
C38 C39 H39A 109.5
C40 C39 H39A 109.5
C38 C39 H39B 109.5
C40 C39 H39B 109.5
H39A C39 H39B 108.1
N2 C38B C39B 115.3(14)
N2 C38B H38C 108.4
C39B C38B H38C 108.4
N2 C38B H38D 108.4
C39B C38B H38D 108.4
H38C C38B H38D 107.5
C40 C39B C38B 112.4(13)
C40 C39B H39C 109.1
C38B C39B H39C 109.1
C40 C39B H39D 109.1
C38B C39B H39D 109.1
H39C C39B H39D 107.9
C41 C40 C39B 86.4(13)
C41 C40 C39 111.1(8)
C39B C40 C39 39.4(7)
C41 C40 H40A 109.4
C39B C40 H40A 90.8
C39 C40 H40A 109.4
C41 C40 H40B 109.4
C39B C40 H40B 148.6
C39 C40 H40B 109.4
H40A C40 H40B 108.0
C41 C40 H40C 114.3
C39B C40 H40C 114.3
C39 C40 H40C 124.0
H40A C40 H40C 24.1
H40B C40 H40C 84.5
C41 C40 H40D 114.3
C39B C40 H40D 114.3
C39 C40 H40D 76.0
H40A C40 H40D 130.2
H40B C40 H40D 34.8
H40C C40 H40D 111.4
C40 C41 H41A 109.5
C40 C41 H41B 109.5
H41A C41 H41B 109.5
C40 C41 H41C 109.5
H41A C41 H41C 109.5
H41B C41 H41C 109.5
O2 B1 C20 110.8(2)
O2 B1 C14 107.8(2)
C20 B1 C14 116.1(3)
O2 B1 N1 104.0(2)
C20 B1 N1 108.3(2)
C14 B1 N1 109.1(2)

loop_
_geom_bond_atom_site_label_1
_geom_bond_atom_site_label_2
_geom_bond_distance
O1 C1 1.357(3)
O1 C2 1.391(3)
O2 C8 1.340(3)
O2 B1 1.484(4)
N1 C1 1.319(3)
N1 C7 1.413(3)
N1 B1 1.614(4)
N2 C31 1.372(4)
N2 C34 1.440(5)
N2 C38 1.486(6)
N2 C38B 1.513(11)
C1 C13 1.420(3)
C2 C3 1.371(4)
C2 C7 1.386(4)
C3 C4 1.378(4)
C3 H3 0.9500
C4 C5 1.383(4)
C4 H4 0.9500
C5 C6 1.387(4)
C5 H5 0.9500
C6 C7 1.387(4)
C6 H6 0.9500
C8 C9 1.389(3)
C8 C13 1.413(3)
C9 C10 1.375(4)
C9 H9 0.9500
C10 C11 1.403(4)
C10 H10 0.9500
C11 C12 1.385(4)
C11 C26 1.429(4)
C12 C13 1.398(3)
C12 H12 0.9500
C14 C19 1.393(4)
C14 C15 1.394(4)
C14 B1 1.612(4)
C15 C16 1.406(4)
C15 H15 0.9500
C16 C17 1.366(6)
C16 H16 0.9500
C17 C18 1.367(6)
C17 H17 0.9500
C18 C19 1.399(5)
C18 H18 0.9500
C19 H19 0.9500
C20 C21 1.380(4)
C20 C25 1.409(4)
C20 B1 1.605(4)
C21 C22 1.397(5)
C21 H21 0.9500
C22 C23 1.367(5)
C22 H22 0.9500
C23 C24 1.372(5)
C23 H23 0.9500
C24 C25 1.377(4)
C24 H24 0.9500
C25 H25 0.9500
C26 C27 1.203(4)
C27 C28 1.431(4)
C28 C33 1.389(4)
C28 C29 1.391(4)
C29 C30 1.377(4)
C29 H29 0.9500
C30 C31 1.404(5)
C30 H30 0.9500
C31 C32 1.397(4)
C32 C33 1.372(4)
C32 H32 0.9500
C33 H33 0.9500
C34 C35 1.536(7)
C34 H34A 0.9900
C34 H34B 0.9900
C35 C36 1.483(7)
C35 H35A 0.9900
C35 H35B 0.9900
C36 C37 1.527(9)
C36 H36A 0.9900
C36 H36B 0.9900
C37 H37A 0.9800
C37 H37B 0.9800
C37 H37C 0.9800
C38 C39 1.492(8)
C38 H38A 0.9900
C38 H38B 0.9900
C39 C40 1.626(9)
C39 H39A 0.9900
C39 H39B 0.9900
C38B C39B 1.535(15)
C38B H38C 0.9900
C38B H38D 0.9900
C39B C40 1.531(14)
C39B H39C 0.9900
C39B H39D 0.9900
C40 C41 1.421(7)
C40 H40A 0.9900
C40 H40B 0.9900
C40 H40C 0.9900
C40 H40D 0.9900
C41 H41A 0.9800
C41 H41B 0.9800
C41 H41C 0.9800

loop_
_geom_torsion_atom_site_label_1
_geom_torsion_atom_site_label_2
_geom_torsion_atom_site_label_3
_geom_torsion_atom_site_label_4
_geom_torsion
C7 N1 C1 O1 0.5(3)
B1 N1 C1 O1 -175.8(2)
C7 N1 C1 C13 -179.0(2)
B1 N1 C1 C13 4.8(4)
C2 O1 C1 N1 -0.6(3)
C2 O1 C1 C13 178.8(2)
C1 O1 C2 C3 -178.1(3)
C1 O1 C2 C7 0.5(3)
C7 C2 C3 C4 0.6(5)
O1 C2 C3 C4 178.9(3)
C2 C3 C4 C5 0.2(5)
C3 C4 C5 C6 -0.8(5)
C4 C5 C6 C7 0.8(4)
C3 C2 C7 C6 -0.6(4)
O1 C2 C7 C6 -179.3(2)
C3 C2 C7 N1 178.4(3)
O1 C2 C7 N1 -0.2(3)
C5 C6 C7 C2 -0.1(4)
C5 C6 C7 N1 -178.8(3)
C1 N1 C7 C2 -0.2(3)
B1 N1 C7 C2 175.4(3)
C1 N1 C7 C6 178.7(3)
B1 N1 C7 C6 -5.7(5)
B1 O2 C8 C9 149.0(3)
B1 O2 C8 C13 -34.2(4)
O2 C8 C9 C10 176.4(2)
C13 C8 C9 C10 -0.5(4)
C8 C9 C10 C11 -0.5(4)
C9 C10 C11 C12 0.7(4)
C9 C10 C11 C26 -178.9(3)
C10 C11 C12 C13 0.2(4)
C26 C11 C12 C13 179.7(2)
C11 C12 C13 C8 -1.3(4)
C11 C12 C13 C1 -178.2(3)
O2 C8 C13 C12 -175.5(2)
C9 C8 C13 C12 1.4(4)
O2 C8 C13 C1 1.7(4)
C9 C8 C13 C1 178.6(2)
N1 C1 C13 C12 -170.7(2)
O1 C1 C13 C12 9.9(4)
N1 C1 C13 C8 12.2(4)
O1 C1 C13 C8 -167.2(2)
C19 C14 C15 C16 0.6(4)
B1 C14 C15 C16 179.1(3)
C14 C15 C16 C17 -0.2(5)
C15 C16 C17 C18 -0.1(6)
C16 C17 C18 C19 -0.1(6)
C15 C14 C19 C18 -0.7(5)
B1 C14 C19 C18 -179.3(3)
C17 C18 C19 C14 0.6(6)
C25 C20 C21 C22 -0.8(4)
B1 C20 C21 C22 178.9(3)
C20 C21 C22 C23 1.3(5)
C21 C22 C23 C24 -1.0(5)
C22 C23 C24 C25 0.3(5)
C23 C24 C25 C20 0.2(5)
C21 C20 C25 C24 0.1(4)
B1 C20 C25 C24 -179.7(3)
C12 C11 C26 C27 -158(4)
C10 C11 C26 C27 21(5)
C11 C26 C27 C28 19(9)
C26 C27 C28 C33 131(6)
C26 C27 C28 C29 -48(6)
C33 C28 C29 C30 0.5(5)
C27 C28 C29 C30 178.7(3)
C28 C29 C30 C31 -0.5(6)
C34 N2 C31 C32 -5.1(6)
C38 N2 C31 C32 168.1(4)
C38B N2 C31 C32 -141.1(11)
C34 N2 C31 C30 176.9(4)
C38 N2 C31 C30 -9.9(6)
C38B N2 C31 C30 40.9(11)
C29 C30 C31 N2 178.1(4)
C29 C30 C31 C32 0.0(5)
N2 C31 C32 C33 -177.8(3)
C30 C31 C32 C33 0.3(5)
C31 C32 C33 C28 -0.2(5)
C29 C28 C33 C32 -0.2(5)
C27 C28 C33 C32 -178.3(3)
C31 N2 C34 C35 -80.3(5)
C38 N2 C34 C35 106.3(5)
C38B N2 C34 C35 57.0(9)
N2 C34 C35 C36 179.4(4)
C34 C35 C36 C37 -179.2(5)
C31 N2 C38 C39 87.9(6)
C34 N2 C38 C39 -98.7(6)
C38B N2 C38 C39 -6.0(15)
N2 C38 C39 C40 -168.5(6)
C31 N2 C38B C39B -120.1(18)
C34 N2 C38B C39B 99(2)
C38 N2 C38B C39B -9.3(16)
N2 C38B C39B C40 150.7(18)
C38B C39B C40 C41 137(2)
C38B C39B C40 C39 6.8(13)
C38 C39 C40 C41 -81.5(9)
C38 C39 C40 C39B -27(2)
C8 O2 B1 C20 -71.0(3)
C8 O2 B1 C14 161.0(2)
C8 O2 B1 N1 45.2(3)
C21 C20 B1 O2 149.4(3)
C25 C20 B1 O2 -30.9(3)
C21 C20 B1 C14 -87.3(3)
C25 C20 B1 C14 92.5(3)
C21 C20 B1 N1 35.9(4)
C25 C20 B1 N1 -144.4(2)
C19 C14 B1 O2 130.3(3)
C15 C14 B1 O2 -48.2(3)
C19 C14 B1 C20 5.4(4)
C15 C14 B1 C20 -173.1(3)
C19 C14 B1 N1 -117.3(3)
C15 C14 B1 N1 64.2(3)
C1 N1 B1 O2 -30.6(3)
C7 N1 B1 O2 154.3(3)
C1 N1 B1 C20 87.3(3)
C7 N1 B1 C20 -87.8(3)
C1 N1 B1 C14 -145.5(2)
C7 N1 B1 C14 39.5(4)
